data_7246386
loop_
_publ_author_name
'Suresh, Rajaghatta N.'
'Swaroop, Toreshettahally R.'
'Gowda, Darshini'
'Mantelingu, Kempegowda'
'Rangappa, Kanchugarakoppal S.'

_publ_section_title
;
 A panoramic view on synthetic applications of &#x3b1;-oxothioamides: a
 highly regioselective synthesis of 2-acyl-4-(het)arylthiazoles and
 thioethers.
;
_journal_issue 8
_journal_name_full 'RSC advances'
_journal_page_first 4910
_journal_page_last 4916
_journal_paper_doi 10.1039/d2ra08118k
_journal_volume 13
_journal_year 2023
_chemical_formula_moiety 'C16 H12 F2 O2 S'
_chemical_formula_sum 'C16 H12 F2 O2 S'
_chemical_formula_weight 306.32
_space_group_crystal_system orthorhombic
_space_group_IT_number 33
_space_group_name_Hall 'P 2c -2n'
_space_group_name_H-M_alt 'P n a 21'
_atom_sites_solution_hydrogens geom
_audit_creation_date 2022-11-22
_audit_creation_method
;
Olex2 1.3
(compiled 2020.11.12 svn.r5f609507 for OlexSys, GUI svn.r6408)
;
_audit_update_record
;
2022-11-22 deposited with the CCDC.	2023-01-25 downloaded from the CCDC.
;
_cell_angle_alpha 90
_cell_angle_beta 90
_cell_angle_gamma 90
_cell_formula_units_Z 4
_cell_length_a 31.4723(3)
_cell_length_b 8.4394(5)
_cell_length_c 5.347(2)
_cell_measurement_reflns_used 6060
_cell_measurement_temperature 294(2)
_cell_measurement_theta_max 26.85
_cell_measurement_theta_min 2.4985
_cell_volume 1420.2(5)
_computing_cell_refinement '<i>SAINT</i> (Bruker, 2016)'
_computing_data_collection '<i>APEX3</i> (Bruker, 2016)'
_computing_data_reduction 'Bruker SAINT'
_computing_molecular_graphics 'Olex2 1.3 (Dolomanov et al., 2009)'
_computing_publication_material 'Olex2 1.3 (Dolomanov et al., 2009)'
_computing_structure_refinement 'SHELXL 2018/3 (Sheldrick, 2015)'
_computing_structure_solution 'SHELXT 2018/2 (Sheldrick, 2018)'
_diffrn_ambient_temperature 294.15
_diffrn_measured_fraction_theta_full 0.991
_diffrn_measured_fraction_theta_max 0.991
_diffrn_measurement_device_type 'Bruker D8 QUEST PHOTON-100'
_diffrn_measurement_method '\w and \f'
_diffrn_radiation_type MoK\a
_diffrn_radiation_wavelength 0.71073
_diffrn_reflns_av_R_equivalents 0.0402
_diffrn_reflns_av_unetI/netI 0.0444
_diffrn_reflns_Laue_measured_fraction_full 0.991
_diffrn_reflns_Laue_measured_fraction_max 0.991
_diffrn_reflns_limit_h_max 45
_diffrn_reflns_limit_h_min -45
_diffrn_reflns_limit_k_max 12
_diffrn_reflns_limit_k_min -11
_diffrn_reflns_limit_l_max 7
_diffrn_reflns_limit_l_min -7
_diffrn_reflns_number 17152
_diffrn_reflns_point_group_measured_fraction_full 0.992
_diffrn_reflns_point_group_measured_fraction_max 0.989
_diffrn_reflns_theta_full 25.242
_diffrn_reflns_theta_max 30.790
_diffrn_reflns_theta_min 2.499
_exptl_absorpt_coefficient_mu 0.251
_exptl_absorpt_correction_T_max 0.7461
_exptl_absorpt_correction_T_min 0.6580
_exptl_absorpt_correction_type multi-scan
_exptl_absorpt_process_details
;
 SADABS 2016/2: Krause, L., Herbst-Irmer, R., Sheldrick G.M. & Stalke D.,
 J. Appl. Cryst. 48 (2015) 3-10
;
_exptl_crystal_colour COLOURLESS
_exptl_crystal_density_diffrn 1.433
_exptl_crystal_description BLOCK
_exptl_crystal_F_000 632
_exptl_crystal_size_max 0.26
_exptl_crystal_size_mid 0.25
_exptl_crystal_size_min 0.19
_refine_diff_density_max 0.236
_refine_diff_density_min -0.125
_refine_diff_density_rms 0.034
_refine_ls_abs_structure_details
;
 Flack x determined using 980 quotients [(I+)-(I-)]/[(I+)+(I-)]
 (Parsons, Flack and Wagner, Acta Cryst. B69 (2013) 249-259).
;
_refine_ls_abs_structure_Flack 0.08(4)
_refine_ls_extinction_method none
_refine_ls_goodness_of_fit_ref 1.029
_refine_ls_hydrogen_treatment constr
_refine_ls_matrix_type full
_refine_ls_number_parameters 190
_refine_ls_number_reflns 4415
_refine_ls_number_restraints 1
_refine_ls_restrained_S_all 1.028
_refine_ls_R_factor_all 0.0842
_refine_ls_R_factor_gt 0.0483
_refine_ls_shift/su_max 0.000
_refine_ls_shift/su_mean 0.000
_refine_ls_structure_factor_coef Fsqd
_refine_ls_weighting_details 'w=1/[\s^2^(Fo^2^)+(0.0612P)^2^+0.1307P] where P=(Fo^2^+2Fc^2^)/3'
_refine_ls_weighting_scheme calc
_refine_ls_wR_factor_gt 0.1192
_refine_ls_wR_factor_ref 0.1340
_reflns_Friedel_coverage 0.818
_reflns_Friedel_fraction_full 0.994
_reflns_Friedel_fraction_max 0.985
_reflns_number_gt 2769
_reflns_number_total 4415
_reflns_threshold_expression 'I > 2\s(I)'
_cod_data_source_file d2ra08118k2.cif
_cod_data_source_block kb548_0m_a
_cod_database_code 7246386
_shelx_shelxl_version_number 2018/3
_shelx_space_group_comment
;
The symmetry employed for this shelxl refinement is uniquely defined
by the following loop, which should always be used as a source of
symmetry information in preference to the above space-group names.
They are only intended as comments.
;
_shelx_estimated_absorpt_t_max 0.954
_shelx_estimated_absorpt_t_min 0.938
_olex2_refinement_description
;
1. Fixed Uiso
 At 1.2 times of:
  All C(H) groups, All C(H,H) groups
2.a Secondary CH2 refined with riding coordinates:
 C8(H8A,H8B), C9(H9A,H9B)
2.b Aromatic/amide H refined with riding coordinates:
 C1(H1), C3(H3), C4(H4), C6(H6), C12(H12), C13(H13), C15(H15), C16(H16)
;
_olex2_submission_special_instructions 'No special instructions were received'

loop_
_space_group_symop_operation_xyz
'x, y, z'
'-x, -y, z+1/2'
'x+1/2, -y+1/2, z'
'-x+1/2, y+1/2, z+1/2'

loop_
_atom_site_label
_atom_site_type_symbol
_atom_site_fract_x
_atom_site_fract_y
_atom_site_fract_z
_atom_site_U_iso_or_equiv
_atom_site_adp_type
_atom_site_occupancy
_atom_site_site_symmetry_order
_atom_site_calc_flag
_atom_site_refinement_flags_posn
_atom_site_refinement_flags_adp
_atom_site_refinement_flags_occupancy
_atom_site_disorder_assembly
_atom_site_disorder_group
C1 C 0.57066(12) 0.4137(5) 0.4471(7) 0.0732(10) Uani 1 1 d . . . . .
H1 H 0.564123 0.476591 0.584663 0.088 Uiso 1 1 calc R U . . .
C2 C 0.53936(11) 0.3550(5) 0.2982(8) 0.0731(10) Uani 1 1 d . . . . .
C3 C 0.54761(12) 0.2662(6) 0.0934(8) 0.0844(12) Uani 1 1 d . . . . .
H3 H 0.525503 0.227534 -0.004607 0.101 Uiso 1 1 calc R U . . .
C4 C 0.58933(11) 0.2336(4) 0.0317(7) 0.0711(9) Uani 1 1 d . . . . .
H4 H 0.595344 0.175076 -0.111380 0.085 Uiso 1 1 calc R U . . .
C5 C 0.62213(9) 0.2871(4) 0.1803(6) 0.0528(7) Uani 1 1 d . . . . .
C6 C 0.61235(11) 0.3779(4) 0.3897(6) 0.0662(8) Uani 1 1 d . . . . .
H6 H 0.634100 0.414866 0.492026 0.079 Uiso 1 1 calc R U . . .
C7 C 0.66605(10) 0.2412(4) 0.1143(6) 0.0571(7) Uani 1 1 d . . . . .
C8 C 0.70110(10) 0.2831(4) 0.2970(7) 0.0655(9) Uani 1 1 d . . . . .
H8A H 0.692519 0.254060 0.465056 0.079 Uiso 1 1 calc R U . . .
H8B H 0.706084 0.396487 0.293595 0.079 Uiso 1 1 calc R U . . .
C9 C 0.78054(10) 0.2570(4) 0.4681(7) 0.0652(8) Uani 1 1 d . . . . .
H9A H 0.781066 0.371809 0.458672 0.078 Uiso 1 1 calc R U . . .
H9B H 0.767613 0.227534 0.626074 0.078 Uiso 1 1 calc R U . . .
C10 C 0.82535(11) 0.1946(4) 0.4589(6) 0.0589(7) Uani 1 1 d . . . . .
C11 C 0.85728(10) 0.2658(4) 0.6268(5) 0.0547(7) Uani 1 1 d . . . . .
C12 C 0.90024(11) 0.2441(4) 0.5764(7) 0.0724(10) Uani 1 1 d . . . . .
H12 H 0.908354 0.182084 0.440794 0.087 Uiso 1 1 calc R U . . .
C13 C 0.93085(11) 0.3128(5) 0.7237(9) 0.0808(10) Uani 1 1 d . . . . .
H13 H 0.959544 0.299982 0.687475 0.097 Uiso 1 1 calc R U . . .
C14 C 0.91801(11) 0.4009(5) 0.9261(7) 0.0729(10) Uani 1 1 d . . . . .
C15 C 0.87663(11) 0.4248(4) 0.9846(7) 0.0661(8) Uani 1 1 d . . . . .
H15 H 0.869026 0.484867 1.123312 0.079 Uiso 1 1 calc R U . . .
C16 C 0.84598(10) 0.3575(4) 0.8327(6) 0.0612(8) Uani 1 1 d . . . . .
H16 H 0.817396 0.373823 0.868664 0.073 Uiso 1 1 calc R U . . .
O1 O 0.67421(8) 0.1675(3) -0.0747(5) 0.0749(7) Uani 1 1 d . . . . .
O2 O 0.83455(8) 0.0904(3) 0.3129(6) 0.0842(8) Uani 1 1 d . . . . .
S1 S 0.74923(3) 0.18024(11) 0.2160(2) 0.0643(3) Uani 1 1 d . . . . .
F1 F 0.49848(6) 0.3889(4) 0.3568(6) 0.1056(8) Uani 1 1 d . . . . .
F2 F 0.94866(7) 0.4679(3) 1.0716(5) 0.0995(8) Uani 1 1 d . . . . .

loop_
_atom_site_aniso_label
_atom_site_aniso_U_11
_atom_site_aniso_U_22
_atom_site_aniso_U_33
_atom_site_aniso_U_23
_atom_site_aniso_U_13
_atom_site_aniso_U_12
C1 0.072(2) 0.080(3) 0.068(2) -0.0091(19) 0.0087(18) 0.0092(18)
C2 0.0585(18) 0.083(2) 0.077(2) 0.020(2) 0.0038(17) 0.0074(17)
C3 0.060(2) 0.107(3) 0.086(3) -0.015(3) -0.019(2) -0.002(2)
C4 0.065(2) 0.089(2) 0.0592(18) -0.0152(19) -0.0113(15) 0.0004(18)
C5 0.0588(15) 0.0517(16) 0.0480(16) -0.0004(12) -0.0041(13) -0.0040(13)
C6 0.0640(19) 0.073(2) 0.0615(19) -0.0113(17) -0.0072(15) 0.0001(16)
C7 0.0616(18) 0.0584(19) 0.0513(16) -0.0013(15) -0.0038(13) -0.0049(15)
C8 0.0547(16) 0.072(2) 0.069(2) -0.0200(17) -0.0067(14) 0.0004(15)
C9 0.0553(17) 0.069(2) 0.072(2) -0.0205(17) -0.0007(15) 0.0091(15)
C10 0.0650(18) 0.0546(17) 0.0571(18) -0.0073(15) 0.0001(14) 0.0133(14)
C11 0.0551(16) 0.0572(17) 0.0519(16) 0.0034(13) -0.0008(12) 0.0125(14)
C12 0.067(2) 0.087(3) 0.063(2) -0.0066(19) -0.0055(17) 0.0277(19)
C13 0.0549(17) 0.112(3) 0.075(2) -0.004(2) -0.006(2) 0.0202(19)
C14 0.066(2) 0.085(3) 0.067(2) 0.004(2) -0.0135(17) 0.0073(18)
C15 0.069(2) 0.074(2) 0.0542(18) -0.0042(16) -0.0030(15) 0.0054(17)
C16 0.0592(17) 0.070(2) 0.0544(16) -0.0003(16) 0.0024(15) 0.0083(15)
O1 0.0678(14) 0.0981(19) 0.0588(13) -0.0239(13) -0.0017(11) 0.0027(12)
O2 0.0833(16) 0.0832(17) 0.0860(17) -0.0313(16) -0.0035(14) 0.0243(13)
S1 0.0561(4) 0.0712(5) 0.0658(4) -0.0223(4) 0.0016(4) -0.0012(4)
F1 0.0591(12) 0.144(2) 0.1136(19) 0.0119(17) 0.0121(14) 0.0149(13)
F2 0.0764(14) 0.131(2) 0.0916(16) -0.0139(16) -0.0248(12) -0.0007(13)

loop_
_atom_type_symbol
_atom_type_description
_atom_type_scat_dispersion_real
_atom_type_scat_dispersion_imag
_atom_type_scat_source
C C 0.0033 0.0016 'International Tables Vol C Tables 4.2.6.8 and 6.1.1.4'
H H 0.0000 0.0000 'International Tables Vol C Tables 4.2.6.8 and 6.1.1.4'
O O 0.0106 0.0060 'International Tables Vol C Tables 4.2.6.8 and 6.1.1.4'
S S 0.1246 0.1234 'International Tables Vol C Tables 4.2.6.8 and 6.1.1.4'
F F 0.0171 0.0103 'International Tables Vol C Tables 4.2.6.8 and 6.1.1.4'

loop_
_geom_angle_atom_site_label_1
_geom_angle_atom_site_label_2
_geom_angle_atom_site_label_3
_geom_angle
_geom_angle_site_symmetry_1
_geom_angle_site_symmetry_3
_geom_angle_publ_flag
C2 C1 H1 120.7 . . ?
C2 C1 C6 118.6(3) . . ?
C6 C1 H1 120.7 . . ?
C3 C2 C1 122.5(3) . . ?
C3 C2 F1 119.1(4) . . ?
F1 C2 C1 118.4(4) . . ?
C2 C3 H3 120.5 . . ?
C2 C3 C4 119.1(4) . . ?
C4 C3 H3 120.5 . . ?
C3 C4 H4 119.7 . . ?
C5 C4 C3 120.6(4) . . ?
C5 C4 H4 119.7 . . ?
C4 C5 C6 118.6(3) . . ?
C4 C5 C7 118.5(3) . . ?
C6 C5 C7 122.9(3) . . ?
C1 C6 C5 120.6(3) . . ?
C1 C6 H6 119.7 . . ?
C5 C6 H6 119.7 . . ?
C5 C7 C8 117.8(3) . . ?
O1 C7 C5 122.0(3) . . ?
O1 C7 C8 120.1(3) . . ?
C7 C8 H8A 109.6 . . ?
C7 C8 H8B 109.6 . . ?
C7 C8 S1 110.2(2) . . ?
H8A C8 H8B 108.1 . . ?
S1 C8 H8A 109.6 . . ?
S1 C8 H8B 109.6 . . ?
H9A C9 H9B 108.0 . . ?
C10 C9 H9A 109.4 . . ?
C10 C9 H9B 109.4 . . ?
C10 C9 S1 111.3(2) . . ?
S1 C9 H9A 109.4 . . ?
S1 C9 H9B 109.4 . . ?
C11 C10 C9 118.4(3) . . ?
O2 C10 C9 119.9(3) . . ?
O2 C10 C11 121.7(3) . . ?
C12 C11 C10 119.4(3) . . ?
C12 C11 C16 118.4(3) . . ?
C16 C11 C10 122.3(3) . . ?
C11 C12 H12 119.5 . . ?
C13 C12 C11 121.0(3) . . ?
C13 C12 H12 119.5 . . ?
C12 C13 H13 120.8 . . ?
C12 C13 C14 118.3(3) . . ?
C14 C13 H13 120.8 . . ?
C15 C14 C13 123.0(3) . . ?
C15 C14 F2 119.2(4) . . ?
F2 C14 C13 117.8(3) . . ?
C14 C15 H15 120.8 . . ?
C14 C15 C16 118.3(3) . . ?
C16 C15 H15 120.8 . . ?
C11 C16 H16 119.5 . . ?
C15 C16 C11 120.9(3) . . ?
C15 C16 H16 119.5 . . ?
C9 S1 C8 96.18(15) . . ?

loop_
_geom_bond_atom_site_label_1
_geom_bond_atom_site_label_2
_geom_bond_distance
_geom_bond_site_symmetry_2
_geom_bond_publ_flag
C1 H1 0.9300 . ?
C1 C2 1.360(5) . ?
C1 C6 1.381(5) . ?
C2 C3 1.353(6) . ?
C2 F1 1.355(4) . ?
C3 H3 0.9300 . ?
C3 C4 1.381(5) . ?
C4 H4 0.9300 . ?
C4 C5 1.378(4) . ?
C5 C6 1.392(4) . ?
C5 C7 1.478(4) . ?
C6 H6 0.9300 . ?
C7 C8 1.515(4) . ?
C7 O1 1.214(4) . ?
C8 H8A 0.9700 . ?
C8 H8B 0.9700 . ?
C8 S1 1.798(3) . ?
C9 H9A 0.9700 . ?
C9 H9B 0.9700 . ?
C9 C10 1.506(4) . ?
C9 S1 1.791(4) . ?
C10 C11 1.476(5) . ?
C10 O2 1.211(4) . ?
C11 C12 1.391(4) . ?
C11 C16 1.392(4) . ?
C12 H12 0.9300 . ?
C12 C13 1.373(5) . ?
C13 H13 0.9300 . ?
C13 C14 1.374(6) . ?
C14 C15 1.354(5) . ?
C14 F2 1.362(4) . ?
C15 H15 0.9300 . ?
C15 C16 1.383(5) . ?
C16 H16 0.9300 . ?

loop_
_geom_torsion_atom_site_label_1
_geom_torsion_atom_site_label_2
_geom_torsion_atom_site_label_3
_geom_torsion_atom_site_label_4
_geom_torsion
_geom_torsion_site_symmetry_1
_geom_torsion_site_symmetry_2
_geom_torsion_site_symmetry_3
_geom_torsion_site_symmetry_4
_geom_torsion_publ_flag
C1 C2 C3 C4 -0.1(6) . . . . ?
C2 C1 C6 C5 1.6(6) . . . . ?
C2 C3 C4 C5 1.8(7) . . . . ?
C3 C4 C5 C6 -1.7(6) . . . . ?
C3 C4 C5 C7 176.5(3) . . . . ?
C4 C5 C6 C1 0.0(5) . . . . ?
C4 C5 C7 C8 -172.4(3) . . . . ?
C4 C5 C7 O1 5.1(5) . . . . ?
C5 C7 C8 S1 167.4(2) . . . . ?
C6 C1 C2 C3 -1.5(6) . . . . ?
C6 C1 C2 F1 179.2(3) . . . . ?
C6 C5 C7 C8 5.7(5) . . . . ?
C6 C5 C7 O1 -176.9(3) . . . . ?
C7 C5 C6 C1 -178.1(3) . . . . ?
C7 C8 S1 C9 -179.3(3) . . . . ?
C9 C10 C11 C12 -162.1(3) . . . . ?
C9 C10 C11 C16 16.5(5) . . . . ?
C10 C9 S1 C8 -179.4(3) . . . . ?
C10 C11 C12 C13 177.9(3) . . . . ?
C10 C11 C16 C15 -179.0(3) . . . . ?
C11 C12 C13 C14 1.4(6) . . . . ?
C12 C11 C16 C15 -0.4(5) . . . . ?
C12 C13 C14 C15 -0.9(6) . . . . ?
C12 C13 C14 F2 179.7(4) . . . . ?
C13 C14 C15 C16 -0.2(6) . . . . ?
C14 C15 C16 C11 0.8(5) . . . . ?
C16 C11 C12 C13 -0.8(5) . . . . ?
O1 C7 C8 S1 -10.1(4) . . . . ?
O2 C10 C11 C12 16.6(5) . . . . ?
O2 C10 C11 C16 -164.8(3) . . . . ?
S1 C9 C10 C11 170.0(2) . . . . ?
S1 C9 C10 O2 -8.7(5) . . . . ?
F1 C2 C3 C4 179.1(4) . . . . ?
F2 C14 C15 C16 179.2(3) . . . . ?
